data_4310828
loop_
_publ_author_name
'Zhaofu Fei'
'Nermin Biricik'
'Dongbin Zhao'
'Rosario Scopelliti'
'Paul J. Dyson'

_publ_contact_author_address
;
Institut de Chimie Mol\'eculaire et Biologique
\'Ecole Polytechnique F\'ed\'erale de Lausanne
1015 Lausanne
Switzerland
;
_publ_contact_author_email paul.dyson@epfl.ch
_publ_contact_author_fax '+41 21 693 9885'
_publ_contact_author_name 'Paul J. Dyson'
_publ_contact_author_phone '+41 21 693 9854'
_publ_section_title
;
 Transformation between Diphosphinoamines and Iminobiphosphines: a
 Reversible PNP \\leftarrow\\rightarrow NP-P Rearrangement Triggered by
 Protonation/Deprotonation
;
_journal_name_full 'Inorganic Chemistry'
_journal_page_first 2228
_journal_page_last 2230
_journal_paper_doi 10.1021/ic049850w
_journal_volume 43
_journal_year 2004
_chemical_formula_moiety 'C53 H44 N3 P4, B F4, 2(C H2 Cl2)'
_chemical_formula_sum 'C55 H48 B Cl4 F4 N3 P4'
_chemical_formula_weight 1103.45
_chemical_name_systematic
; 
 ? 
;
_space_group_IT_number 52
_symmetry_cell_setting orthorhombic
_symmetry_space_group_name_Hall '-P 2a 2bc'
_symmetry_space_group_name_H-M 'P n n a'
_atom_sites_solution_hydrogens geom
_atom_sites_solution_primary direct
_atom_sites_solution_secondary difmap
_audit_creation_method SHELXL-97
_cell_angle_alpha 90.00
_cell_angle_beta 90.00
_cell_angle_gamma 90.00
_cell_formula_units_Z 4
_cell_length_a 19.359(4)
_cell_length_b 19.501(4)
_cell_length_c 14.1785(18)
_cell_measurement_reflns_used 2718
_cell_measurement_temperature 140(2)
_cell_measurement_theta_max 19.1366
_cell_measurement_theta_min 1.7228
_cell_volume 5352.7(17)
_computing_cell_refinement 'Oxford Diffraction CrysAlis RED'
_computing_data_collection 'marresearch mar345'
_computing_data_reduction 'Oxford Diffraction CrysAlis RED'
_computing_molecular_graphics 'Bruker SHELXTL'
_computing_publication_material 'Bruker SHELXTL'
_computing_structure_refinement 'SHELXL-97 (Sheldrick, 1997)'
_computing_structure_solution 'SHELXS-97 (Sheldrick, 1990)'
_diffrn_ambient_temperature 140(2)
_diffrn_measured_fraction_theta_full 0.999
_diffrn_measured_fraction_theta_max 0.999
_diffrn_measurement_device_type 'marresearch mar345 IPDS'
_diffrn_measurement_method '60 images with deltaphi = 3 deg. and exp. time = 180 sec.'
_diffrn_radiation_monochromator graphite
_diffrn_radiation_source 'fine-focus sealed tube'
_diffrn_radiation_type MoK\a
_diffrn_radiation_wavelength 0.71070
_diffrn_reflns_av_R_equivalents 0.0496
_diffrn_reflns_av_sigmaI/netI 0.0307
_diffrn_reflns_limit_h_max 23
_diffrn_reflns_limit_h_min -23
_diffrn_reflns_limit_k_max 23
_diffrn_reflns_limit_k_min -23
_diffrn_reflns_limit_l_max 16
_diffrn_reflns_limit_l_min -16
_diffrn_reflns_number 32516
_diffrn_reflns_theta_full 25.02
_diffrn_reflns_theta_max 25.02
_diffrn_reflns_theta_min 2.74
_exptl_absorpt_coefficient_mu 0.395
_exptl_absorpt_correction_T_max 0.5770
_exptl_absorpt_correction_T_min 0.1110
_exptl_absorpt_correction_type refdelf
_exptl_absorpt_process_details
; 
(See: Walker, N. & Stuart, D. (1983) Acta Cryst. A39, 158-166) 
;
_exptl_crystal_colour yellow
_exptl_crystal_density_diffrn 1.369
_exptl_crystal_density_method 'not measured'
_exptl_crystal_description irregular
_exptl_crystal_F_000 2272
_exptl_crystal_size_max 0.20
_exptl_crystal_size_mid 0.19
_exptl_crystal_size_min 0.14
_refine_diff_density_max 0.393
_refine_diff_density_min -0.413
_refine_diff_density_rms 0.059
_refine_ls_extinction_coef 0.0006(5)
_refine_ls_extinction_expression Fc^*^=kFc[1+0.001xFc^2^\l^3^/sin(2\q)]^-1/4^
_refine_ls_extinction_method SHELXL
_refine_ls_goodness_of_fit_ref 1.176
_refine_ls_hydrogen_treatment mixed
_refine_ls_matrix_type full
_refine_ls_number_parameters 332
_refine_ls_number_reflns 4728
_refine_ls_number_restraints 0
_refine_ls_restrained_S_all 1.176
_refine_ls_R_factor_all 0.0738
_refine_ls_R_factor_gt 0.0560
_refine_ls_shift/su_max 0.000
_refine_ls_shift/su_mean 0.000
_refine_ls_structure_factor_coef Fsqd
_refine_ls_weighting_details 'calc w=1/[\s^2^(Fo^2^)+(0.0941P)^2^+1.0732P] where P=(Fo^2^+2Fc^2^)/3'
_refine_ls_weighting_scheme calc
_refine_ls_wR_factor_gt 0.1604
_refine_ls_wR_factor_ref 0.1772
_reflns_number_gt 3414
_reflns_number_total 4728
_reflns_threshold_expression >2sigma(I)
_cod_data_source_file ic049850wsi20040216_044808_2.cif
_cod_data_source_block 2BF4
_cod_depositor_comments
;
The following automatic conversions were performed:
'_symmetry_cell_setting' value 'Orthorhombic' changed to 'orthorhombic'
according to '/home/saulius/struct/CIF-dictionaries/cif_core.dic'
dictionary named 'cif_core.dic' version 2.4.1 from 2010-06-29.

Automatic conversion script
Id: cif_fix_enum 1527 2010-12-29 10:47:43Z saulius 
;
_cod_database_code 4310828

loop_
_symmetry_equiv_pos_as_xyz
'x, y, z'
'-x+1/2, -y, z'
'-x+1/2, y+1/2, -z+1/2'
'x, -y+1/2, -z+1/2'
'-x, -y, -z'
'x-1/2, y, -z'
'x-1/2, -y-1/2, z-1/2'
'-x, y-1/2, z-1/2'

loop_
_atom_site_label
_atom_site_type_symbol
_atom_site_fract_x
_atom_site_fract_y
_atom_site_fract_z
_atom_site_U_iso_or_equiv
_atom_site_adp_type
_atom_site_occupancy
_atom_site_symmetry_multiplicity
_atom_site_calc_flag
_atom_site_refinement_flags
_atom_site_disorder_assembly
_atom_site_disorder_group
P1 P 0.22244(4) 0.21875(4) 0.51627(5) 0.0499(2) Uani 1 1 d . . .
P2 P 0.25675(4) 0.30832(4) 0.60146(5) 0.0527(3) Uani 1 1 d . . .
N1 N 0.20836(13) 0.22697(14) 0.40632(17) 0.0534(6) Uani 1 1 d . . .
N2 N 0.22117(17) 0.2500 0.2500 0.0482(8) Uani 1 2 d S . .
H2A H 0.1757 0.2500 0.2500 0.058 Uiso 1 2 calc SR . .
C1 C 0.25310(15) 0.23719(16) 0.33410(19) 0.0493(7) Uani 1 1 d . . .
C2 C 0.32507(16) 0.23507(17) 0.3328(2) 0.0551(7) Uani 1 1 d . . .
H2B H 0.3502 0.2235 0.3882 0.066 Uiso 1 1 calc R . .
C3 C 0.3593(2) 0.2500 0.2500 0.0572(10) Uani 1 2 d S . .
H3 H 0.4083 0.2500 0.2500 0.069 Uiso 1 2 calc SR . .
C4 C 0.28389(16) 0.15191(17) 0.5452(2) 0.0534(7) Uani 1 1 d . . .
C5 C 0.2905(2) 0.0980(2) 0.4810(3) 0.0698(9) Uani 1 1 d . . .
H5 H 0.2642 0.0983 0.4244 0.084 Uiso 1 1 calc R . .
C6 C 0.3352(2) 0.0442(2) 0.4992(3) 0.0831(11) Uani 1 1 d . . .
H6 H 0.3387 0.0073 0.4558 0.100 Uiso 1 1 calc R . .
C7 C 0.3748(2) 0.0440(2) 0.5809(3) 0.0736(10) Uani 1 1 d . . .
H7 H 0.4054 0.0070 0.5936 0.088 Uiso 1 1 calc R . .
C8 C 0.36937(18) 0.09802(19) 0.6436(3) 0.0652(9) Uani 1 1 d . . .
H8 H 0.3970 0.0984 0.6990 0.078 Uiso 1 1 calc R . .
C9 C 0.32414(16) 0.15157(17) 0.6266(2) 0.0561(7) Uani 1 1 d . . .
H9 H 0.3205 0.1882 0.6705 0.067 Uiso 1 1 calc R . .
C10 C 0.14021(16) 0.19428(17) 0.5658(2) 0.0531(7) Uani 1 1 d . . .
C11 C 0.13495(18) 0.1795(2) 0.6612(2) 0.0706(10) Uani 1 1 d . . .
H11 H 0.1746 0.1827 0.7004 0.085 Uiso 1 1 calc R . .
C12 C 0.07225(19) 0.1600(2) 0.6995(3) 0.0781(11) Uani 1 1 d . . .
H12 H 0.0686 0.1512 0.7652 0.094 Uiso 1 1 calc R . .
C13 C 0.01479(18) 0.1534(2) 0.6422(3) 0.0675(9) Uani 1 1 d . . .
H13 H -0.0280 0.1388 0.6682 0.081 Uiso 1 1 calc R . .
C14 C 0.01959(17) 0.16812(19) 0.5472(2) 0.0626(8) Uani 1 1 d . . .
H14 H -0.0200 0.1639 0.5081 0.075 Uiso 1 1 calc R . .
C15 C 0.08207(16) 0.18896(18) 0.5085(2) 0.0572(7) Uani 1 1 d . . .
H15 H 0.0851 0.1995 0.4433 0.069 Uiso 1 1 calc R . .
C16 C 0.18843(16) 0.37156(17) 0.5818(2) 0.0551(7) Uani 1 1 d . . .
C17 C 0.18808(19) 0.42451(19) 0.6483(2) 0.0665(9) Uani 1 1 d . . .
H17 H 0.2193 0.4234 0.7000 0.080 Uiso 1 1 calc R . .
C18 C 0.1421(2) 0.4786(2) 0.6387(3) 0.0774(10) Uani 1 1 d . . .
H18 H 0.1422 0.5146 0.6839 0.093 Uiso 1 1 calc R . .
C19 C 0.0966(2) 0.4807(2) 0.5647(3) 0.0742(10) Uani 1 1 d . . .
H19 H 0.0654 0.5180 0.5585 0.089 Uiso 1 1 calc R . .
C20 C 0.09623(18) 0.4283(2) 0.4989(3) 0.0679(9) Uani 1 1 d . . .
H20 H 0.0644 0.4296 0.4479 0.081 Uiso 1 1 calc R . .
C21 C 0.14192(17) 0.37382(18) 0.5069(2) 0.0606(8) Uani 1 1 d . . .
H21 H 0.1415 0.3381 0.4613 0.073 Uiso 1 1 calc R . .
C22 C 0.32566(16) 0.33829(17) 0.5227(2) 0.0547(7) Uani 1 1 d . . .
C23 C 0.39253(17) 0.31553(18) 0.5407(3) 0.0623(8) Uani 1 1 d . . .
H23 H 0.4013 0.2869 0.5935 0.075 Uiso 1 1 calc R . .
C24 C 0.44637(17) 0.3346(2) 0.4817(3) 0.0677(9) Uani 1 1 d . . .
H24 H 0.4919 0.3187 0.4937 0.081 Uiso 1 1 calc R . .
C25 C 0.43364(18) 0.37706(19) 0.4050(3) 0.0688(9) Uani 1 1 d . . .
H25 H 0.4705 0.3899 0.3644 0.083 Uiso 1 1 calc R . .
C26 C 0.36739(18) 0.40080(19) 0.3877(2) 0.0640(8) Uani 1 1 d . . .
H26 H 0.3588 0.4302 0.3355 0.077 Uiso 1 1 calc R . .
C27 C 0.31376(17) 0.38160(17) 0.4464(2) 0.0574(7) Uani 1 1 d . . .
H27 H 0.2684 0.3981 0.4346 0.069 Uiso 1 1 calc R . .
F1 F -0.02145(16) 0.20513(15) 0.3010(2) 0.1188(11) Uani 1 1 d . . .
F2A F 0.0346(3) 0.1995(3) 0.1663(3) 0.0958(15) Uani 0.50 1 d P . .
F2B F 0.0741(2) 0.2336(3) 0.2177(3) 0.0843(14) Uani 0.50 1 d P . .
B1 B 0.0147(3) 0.2500 0.2500 0.084(2) Uani 1 2 d S . .
Cl1 Cl -0.18476(8) -0.06182(7) 0.74476(8) 0.1074(5) Uani 1 1 d . . .
Cl2 Cl -0.04255(9) -0.01844(8) 0.71971(15) 0.1395(7) Uani 1 1 d . . .
C28 C -0.1003(4) -0.0848(3) 0.7145(4) 0.132(2) Uani 1 1 d . . .
H28A H -0.0846 -0.1217 0.7574 0.159 Uiso 1 1 calc R . .
H28B H -0.1004 -0.1036 0.6496 0.159 Uiso 1 1 calc R . .

loop_
_atom_site_aniso_label
_atom_site_aniso_U_11
_atom_site_aniso_U_22
_atom_site_aniso_U_33
_atom_site_aniso_U_23
_atom_site_aniso_U_13
_atom_site_aniso_U_12
P1 0.0492(4) 0.0566(5) 0.0438(4) 0.0022(3) -0.0011(3) -0.0002(3)
P2 0.0533(5) 0.0579(5) 0.0469(4) -0.0001(3) -0.0001(3) -0.0006(3)
N1 0.0496(13) 0.0636(16) 0.0469(13) 0.0016(11) 0.0007(10) 0.0007(11)
N2 0.0462(17) 0.056(2) 0.0421(17) 0.0000(14) 0.000 0.000
C1 0.0525(16) 0.0539(17) 0.0417(15) -0.0016(12) -0.0011(12) 0.0013(13)
C2 0.0546(17) 0.065(2) 0.0454(16) -0.0013(13) -0.0046(13) 0.0046(14)
C3 0.049(2) 0.066(3) 0.056(2) -0.006(2) 0.000 0.000
C4 0.0529(16) 0.0563(18) 0.0509(15) 0.0031(13) 0.0006(13) -0.0010(13)
C5 0.076(2) 0.070(2) 0.063(2) -0.0077(16) -0.0132(17) 0.0111(18)
C6 0.088(3) 0.069(2) 0.092(3) -0.015(2) -0.013(2) 0.015(2)
C7 0.067(2) 0.063(2) 0.090(3) 0.0036(19) -0.0101(19) 0.0123(17)
C8 0.0591(19) 0.065(2) 0.072(2) 0.0138(17) -0.0097(16) -0.0049(16)
C9 0.0582(17) 0.0570(18) 0.0531(16) 0.0037(13) -0.0036(14) -0.0014(14)
C10 0.0524(16) 0.0554(18) 0.0516(16) 0.0030(13) 0.0000(13) -0.0006(13)
C11 0.0528(18) 0.102(3) 0.0573(18) 0.0142(18) -0.0025(14) -0.0061(18)
C12 0.064(2) 0.112(3) 0.0584(19) 0.017(2) 0.0068(17) -0.004(2)
C13 0.0537(18) 0.073(2) 0.076(2) 0.0097(17) 0.0099(16) -0.0031(16)
C14 0.0486(17) 0.066(2) 0.073(2) -0.0006(16) -0.0015(14) -0.0029(15)
C15 0.0533(17) 0.064(2) 0.0540(16) -0.0003(14) -0.0042(13) 0.0025(14)
C16 0.0545(17) 0.0552(18) 0.0557(17) 0.0030(13) 0.0078(13) -0.0004(14)
C17 0.070(2) 0.068(2) 0.0618(19) -0.0050(16) 0.0073(16) 0.0001(17)
C18 0.085(3) 0.067(2) 0.080(2) -0.0083(18) 0.016(2) 0.0075(19)
C19 0.064(2) 0.069(2) 0.090(3) 0.011(2) 0.0156(19) 0.0121(18)
C20 0.0548(18) 0.074(2) 0.075(2) 0.0114(18) 0.0047(16) 0.0032(16)
C21 0.0570(18) 0.062(2) 0.0622(18) 0.0030(15) 0.0021(15) 0.0008(15)
C22 0.0488(16) 0.0545(18) 0.0609(18) -0.0062(13) -0.0021(13) -0.0020(13)
C23 0.0562(18) 0.060(2) 0.071(2) 0.0006(15) -0.0041(15) 0.0004(15)
C24 0.0444(17) 0.065(2) 0.093(3) -0.0058(18) 0.0034(16) 0.0000(15)
C25 0.060(2) 0.063(2) 0.084(2) -0.0047(17) 0.0173(17) -0.0073(16)
C26 0.063(2) 0.061(2) 0.068(2) 0.0037(16) 0.0070(15) -0.0055(16)
C27 0.0534(17) 0.0571(19) 0.0616(18) -0.0009(14) 0.0010(14) -0.0012(14)
F1 0.112(2) 0.0952(19) 0.149(3) -0.0095(17) 0.0670(19) -0.0327(16)
F2A 0.115(4) 0.101(4) 0.071(3) -0.003(3) 0.009(3) 0.024(3)
F2B 0.059(2) 0.102(4) 0.092(4) 0.011(3) 0.014(2) 0.000(2)
B1 0.051(3) 0.097(5) 0.103(5) 0.033(4) 0.000 0.000
Cl1 0.1429(11) 0.0969(9) 0.0825(7) -0.0071(6) -0.0132(7) -0.0329(8)
Cl2 0.1261(12) 0.1012(10) 0.1912(17) -0.0090(10) 0.0744(11) 0.0223(9)
C28 0.194(7) 0.076(3) 0.127(4) -0.025(3) -0.044(4) 0.037(4)

loop_
_atom_type_symbol
_atom_type_description
_atom_type_scat_dispersion_real
_atom_type_scat_dispersion_imag
_atom_type_scat_source
C C 0.0033 0.0016 'International Tables Vol C Tables 4.2.6.8 and 6.1.1.4'
H H 0.0000 0.0000 'International Tables Vol C Tables 4.2.6.8 and 6.1.1.4'
B B 0.0013 0.0007 'International Tables Vol C Tables 4.2.6.8 and 6.1.1.4'
N N 0.0061 0.0033 'International Tables Vol C Tables 4.2.6.8 and 6.1.1.4'
F F 0.0171 0.0103 'International Tables Vol C Tables 4.2.6.8 and 6.1.1.4'
P P 0.1023 0.0942 'International Tables Vol C Tables 4.2.6.8 and 6.1.1.4'
Cl Cl 0.1484 0.1585 'International Tables Vol C Tables 4.2.6.8 and 6.1.1.4'

loop_
_geom_angle_atom_site_label_1
_geom_angle_atom_site_label_2
_geom_angle_atom_site_label_3
_geom_angle
_geom_angle_site_symmetry_1
_geom_angle_site_symmetry_3
_geom_angle_publ_flag
N1 P1 C10 104.91(14) . . ?
N1 P1 C4 114.00(14) . . ?
C10 P1 C4 107.52(14) . . ?
N1 P1 P2 120.27(11) . . ?
C10 P1 P2 105.04(11) . . ?
C4 P1 P2 104.24(11) . . ?
C16 P2 C22 102.59(14) . . ?
C16 P2 P1 103.32(11) . . ?
C22 P2 P1 97.86(11) . . ?
C1 N1 P1 130.2(2) . . ?
C1 N2 C1 126.2(4) 4 . ?
C1 N2 H2A 116.9 4 . ?
C1 N2 H2A 116.9 . . ?
N1 C1 N2 113.4(3) . . ?
N1 C1 C2 130.1(3) . . ?
N2 C1 C2 116.5(3) . . ?
C3 C2 C1 119.0(3) . . ?
C3 C2 H2B 120.5 . . ?
C1 C2 H2B 120.5 . . ?
C2 C3 C2 122.6(4) 4 . ?
C2 C3 H3 118.7 4 . ?
C2 C3 H3 118.7 . . ?
C9 C4 C5 119.1(3) . . ?
C9 C4 P1 123.9(3) . . ?
C5 C4 P1 117.0(2) . . ?
C6 C5 C4 120.4(3) . . ?
C6 C5 H5 119.8 . . ?
C4 C5 H5 119.8 . . ?
C5 C6 C7 120.2(4) . . ?
C5 C6 H6 119.9 . . ?
C7 C6 H6 119.9 . . ?
C8 C7 C6 119.4(4) . . ?
C8 C7 H7 120.3 . . ?
C6 C7 H7 120.3 . . ?
C7 C8 C9 120.7(3) . . ?
C7 C8 H8 119.6 . . ?
C9 C8 H8 119.6 . . ?
C8 C9 C4 120.1(3) . . ?
C8 C9 H9 119.9 . . ?
C4 C9 H9 119.9 . . ?
C11 C10 C15 119.6(3) . . ?
C11 C10 P1 120.0(2) . . ?
C15 C10 P1 120.4(2) . . ?
C12 C11 C10 120.3(3) . . ?
C12 C11 H11 119.8 . . ?
C10 C11 H11 119.8 . . ?
C11 C12 C13 120.0(3) . . ?
C11 C12 H12 120.0 . . ?
C13 C12 H12 120.0 . . ?
C14 C13 C12 120.0(3) . . ?
C14 C13 H13 120.0 . . ?
C12 C13 H13 120.0 . . ?
C13 C14 C15 120.3(3) . . ?
C13 C14 H14 119.8 . . ?
C15 C14 H14 119.8 . . ?
C14 C15 C10 119.7(3) . . ?
C14 C15 H15 120.2 . . ?
C10 C15 H15 120.2 . . ?
C21 C16 C17 119.2(3) . . ?
C21 C16 P2 127.2(3) . . ?
C17 C16 P2 113.5(3) . . ?
C18 C17 C16 119.9(4) . . ?
C18 C17 H17 120.0 . . ?
C16 C17 H17 120.0 . . ?
C19 C18 C17 120.7(4) . . ?
C19 C18 H18 119.7 . . ?
C17 C18 H18 119.7 . . ?
C18 C19 C20 119.8(4) . . ?
C18 C19 H19 120.1 . . ?
C20 C19 H19 120.1 . . ?
C19 C20 C21 120.5(4) . . ?
C19 C20 H20 119.7 . . ?
C21 C20 H20 119.7 . . ?
C20 C21 C16 119.9(3) . . ?
C20 C21 H21 120.1 . . ?
C16 C21 H21 120.1 . . ?
C27 C22 C23 119.4(3) . . ?
C27 C22 P2 123.1(2) . . ?
C23 C22 P2 117.6(3) . . ?
C24 C23 C22 120.1(3) . . ?
C24 C23 H23 119.9 . . ?
C22 C23 H23 119.9 . . ?
C25 C24 C23 119.9(3) . . ?
C25 C24 H24 120.0 . . ?
C23 C24 H24 120.0 . . ?
C26 C25 C24 120.2(3) . . ?
C26 C25 H25 119.9 . . ?
C24 C25 H25 119.9 . . ?
C27 C26 C25 119.8(3) . . ?
C27 C26 H26 120.1 . . ?
C25 C26 H26 120.1 . . ?
C26 C27 C22 120.6(3) . . ?
C26 C27 H27 119.7 . . ?
C22 C27 H27 119.7 . . ?
F2B F2A B1 51.9(3) . . ?
F2B F2B F2A 141.7(3) 4 . ?
F2B F2B B1 64.1(3) 4 . ?
F2A F2B B1 78.0(4) . . ?
F2B B1 F2B 51.8(5) 4 . ?
F2B B1 F1 120.1(3) 4 4 ?
F2B B1 F1 116.2(3) . 4 ?
F2B B1 F1 116.2(3) 4 . ?
F2B B1 F1 120.1(3) . . ?
F1 B1 F1 116.8(5) 4 . ?
F2B B1 F2A 101.8(5) 4 . ?
F2B B1 F2A 50.1(3) . . ?
F1 B1 F2A 97.4(2) 4 . ?
F1 B1 F2A 97.2(3) . . ?
F2B B1 F2A 50.1(3) 4 4 ?
F2B B1 F2A 101.8(5) . 4 ?
F1 B1 F2A 97.2(3) 4 4 ?
F1 B1 F2A 97.4(2) . 4 ?
F2A B1 F2A 151.9(6) . 4 ?
Cl2 C28 Cl1 113.9(3) . . ?
Cl2 C28 H28A 108.8 . . ?
Cl1 C28 H28A 108.8 . . ?
Cl2 C28 H28B 108.8 . . ?
Cl1 C28 H28B 108.8 . . ?
H28A C28 H28B 107.7 . . ?

loop_
_geom_bond_atom_site_label_1
_geom_bond_atom_site_label_2
_geom_bond_distance
_geom_bond_site_symmetry_2
_geom_bond_publ_flag
P1 N1 1.591(2) . ?
P1 C10 1.804(3) . ?
P1 C4 1.812(3) . ?
P1 P2 2.2253(12) . ?
P2 C16 1.830(3) . ?
P2 C22 1.835(3) . ?
N1 C1 1.356(4) . ?
N2 C1 1.366(3) 4 ?
N2 C1 1.366(3) . ?
N2 H2A 0.8800 . ?
C1 C2 1.394(4) . ?
C2 C3 1.379(4) . ?
C2 H2B 0.9500 . ?
C3 C2 1.379(4) 4 ?
C3 H3 0.9500 . ?
C4 C9 1.393(4) . ?
C4 C5 1.396(5) . ?
C5 C6 1.384(5) . ?
C5 H5 0.9500 . ?
C6 C7 1.390(6) . ?
C6 H6 0.9500 . ?
C7 C8 1.383(6) . ?
C7 H7 0.9500 . ?
C8 C9 1.384(5) . ?
C8 H8 0.9500 . ?
C9 H9 0.9500 . ?
C10 C11 1.387(5) . ?
C10 C15 1.392(4) . ?
C11 C12 1.383(5) . ?
C11 H11 0.9500 . ?
C12 C13 1.384(5) . ?
C12 H12 0.9500 . ?
C13 C14 1.379(5) . ?
C13 H13 0.9500 . ?
C14 C15 1.389(5) . ?
C14 H14 0.9500 . ?
C15 H15 0.9500 . ?
C16 C21 1.393(5) . ?
C16 C17 1.398(5) . ?
C17 C18 1.387(5) . ?
C17 H17 0.9500 . ?
C18 C19 1.372(6) . ?
C18 H18 0.9500 . ?
C19 C20 1.384(6) . ?
C19 H19 0.9500 . ?
C20 C21 1.387(5) . ?
C20 H20 0.9500 . ?
C21 H21 0.9500 . ?
C22 C27 1.392(5) . ?
C22 C23 1.392(4) . ?
C23 C24 1.388(5) . ?
C23 H23 0.9500 . ?
C24 C25 1.388(5) . ?
C24 H24 0.9500 . ?
C25 C26 1.386(5) . ?
C25 H25 0.9500 . ?
C26 C27 1.383(5) . ?
C26 H26 0.9500 . ?
C27 H27 0.9500 . ?
F1 B1 1.333(4) . ?
F2A F2B 1.248(7) . ?
F2A B1 1.590(5) . ?
F2B F2B 1.117(10) 4 ?
F2B B1 1.279(7) . ?
B1 F2B 1.279(7) 4 ?
B1 F1 1.333(4) 4 ?
B1 F2A 1.590(5) 4 ?
Cl1 C28 1.749(7) . ?
Cl2 C28 1.712(7) . ?
C28 H28A 0.9900 . ?
C28 H28B 0.9900 . ?

loop_
_geom_hbond_atom_site_label_D
_geom_hbond_atom_site_label_H
_geom_hbond_atom_site_label_A
_geom_hbond_distance_DH
_geom_hbond_distance_HA
_geom_hbond_distance_DA
_geom_hbond_angle_DHA
_geom_hbond_site_symmetry_A
N2 H2A F2B 0.88 2.05 2.902(6) 164.2 .

loop_
_geom_torsion_atom_site_label_1
_geom_torsion_atom_site_label_2
_geom_torsion_atom_site_label_3
_geom_torsion_atom_site_label_4
_geom_torsion
_geom_torsion_site_symmetry_1
_geom_torsion_site_symmetry_2
_geom_torsion_site_symmetry_3
_geom_torsion_site_symmetry_4
_geom_torsion_publ_flag
N1 P1 P2 C16 57.03(15) . . . . ?
C10 P1 P2 C16 -60.70(15) . . . . ?
C4 P1 P2 C16 -173.63(14) . . . . ?
N1 P1 P2 C22 -47.97(16) . . . . ?
C10 P1 P2 C22 -165.70(15) . . . . ?
C4 P1 P2 C22 81.37(15) . . . . ?
C10 P1 N1 C1 -171.8(3) . . . . ?
C4 P1 N1 C1 -54.5(3) . . . . ?
P2 P1 N1 C1 70.4(3) . . . . ?
P1 N1 C1 N2 -172.6(2) . . . . ?
P1 N1 C1 C2 9.0(5) . . . . ?
C1 N2 C1 N1 179.3(3) 4 . . . ?
C1 N2 C1 C2 -2.0(2) 4 . . . ?
N1 C1 C2 C3 -177.6(3) . . . . ?
N2 C1 C2 C3 4.0(4) . . . . ?
C1 C2 C3 C2 -2.1(2) . . . 4 ?
N1 P1 C4 C9 154.1(3) . . . . ?
C10 P1 C4 C9 -90.1(3) . . . . ?
P2 P1 C4 C9 21.0(3) . . . . ?
N1 P1 C4 C5 -25.9(3) . . . . ?
C10 P1 C4 C5 89.9(3) . . . . ?
P2 P1 C4 C5 -158.9(3) . . . . ?
C9 C4 C5 C6 1.6(6) . . . . ?
P1 C4 C5 C6 -178.4(3) . . . . ?
C4 C5 C6 C7 -1.2(7) . . . . ?
C5 C6 C7 C8 -0.2(7) . . . . ?
C6 C7 C8 C9 1.1(6) . . . . ?
C7 C8 C9 C4 -0.6(5) . . . . ?
C5 C4 C9 C8 -0.7(5) . . . . ?
P1 C4 C9 C8 179.3(2) . . . . ?
N1 P1 C10 C11 176.8(3) . . . . ?
C4 P1 C10 C11 55.1(3) . . . . ?
P2 P1 C10 C11 -55.5(3) . . . . ?
N1 P1 C10 C15 -2.1(3) . . . . ?
C4 P1 C10 C15 -123.8(3) . . . . ?
P2 P1 C10 C15 125.6(3) . . . . ?
C15 C10 C11 C12 -0.5(6) . . . . ?
P1 C10 C11 C12 -179.4(3) . . . . ?
C10 C11 C12 C13 1.8(7) . . . . ?
C11 C12 C13 C14 -1.8(7) . . . . ?
C12 C13 C14 C15 0.6(6) . . . . ?
C13 C14 C15 C10 0.7(5) . . . . ?
C11 C10 C15 C14 -0.8(5) . . . . ?
P1 C10 C15 C14 178.1(3) . . . . ?
C22 P2 C16 C21 79.9(3) . . . . ?
P1 P2 C16 C21 -21.4(3) . . . . ?
C22 P2 C16 C17 -95.9(3) . . . . ?
P1 P2 C16 C17 162.8(2) . . . . ?
C21 C16 C17 C18 -0.5(5) . . . . ?
P2 C16 C17 C18 175.7(3) . . . . ?
C16 C17 C18 C19 0.3(6) . . . . ?
C17 C18 C19 C20 0.2(6) . . . . ?
C18 C19 C20 C21 -0.5(6) . . . . ?
C19 C20 C21 C16 0.3(5) . . . . ?
C17 C16 C21 C20 0.2(5) . . . . ?
P2 C16 C21 C20 -175.4(3) . . . . ?
C16 P2 C22 C27 -20.4(3) . . . . ?
P1 P2 C22 C27 85.2(3) . . . . ?
C16 P2 C22 C23 160.2(3) . . . . ?
P1 P2 C22 C23 -94.2(3) . . . . ?
C27 C22 C23 C24 -1.5(5) . . . . ?
P2 C22 C23 C24 177.8(3) . . . . ?
C22 C23 C24 C25 0.6(5) . . . . ?
C23 C24 C25 C26 0.5(6) . . . . ?
C24 C25 C26 C27 -0.6(6) . . . . ?
C25 C26 C27 C22 -0.3(5) . . . . ?
C23 C22 C27 C26 1.4(5) . . . . ?
P2 C22 C27 C26 -177.9(3) . . . . ?
B1 F2A F2B F2B 8.5(11) . . . 4 ?
F2A F2B B1 F2B 174.1(7) . . . 4 ?
F2B F2B B1 F1 108.8(5) 4 . . 4 ?
F2A F2B B1 F1 -77.0(4) . . . 4 ?
F2B F2B B1 F1 -101.2(6) 4 . . . ?
F2A F2B B1 F1 72.9(4) . . . . ?
F2B F2B B1 F2A -174.1(7) 4 . . . ?
F2B F2B B1 F2A 4.6(6) 4 . . 4 ?
F2A F2B B1 F2A 178.73(16) . . . 4 ?
F2B F2A B1 F2B -4.7(6) . . . 4 ?
F2B F2A B1 F1 118.2(4) . . . 4 ?
F2B F2A B1 F1 -123.5(5) . . . . ?
F2B F2A B1 F2A -2.6(3) . . . 4 ?
